data_1553706
loop_
_publ_author_name
'Kosaka, Wataru'
'Itoh, Masahisa'
'Miyasaka, Hitoshi'

_publ_section_title
;
 Metamagnetism with TN = 97 K in a layered assembly of paddlewheel [Ru2]
 units and TCNQ: an empirical rule for interlayer distances determining
 the magnetic ground state
;
_journal_issue 3
_journal_name_full 'Materials Chemistry Frontiers'
_journal_page_first 497
_journal_paper_doi 10.1039/C7QM00534B
_journal_volume 2
_journal_year 2018
_chemical_formula_moiety 'C76 H48 Cl20 N4 O18 Ru4'
_chemical_formula_sum 'C76 H48 Cl20 N4 O18 Ru4'
_chemical_formula_weight 2418.57
_space_group_crystal_system triclinic
_space_group_IT_number 2
_space_group_name_Hall '-P 1'
_space_group_name_H-M_alt 'P -1'
_atom_sites_solution_hydrogens geom
_atom_sites_solution_primary direct
_atom_sites_solution_secondary difmap
_audit_update_record
;
2017-11-20 deposited with the CCDC.
2018-01-10 downloaded from the CCDC.
;
_cell_angle_alpha 97.505(3)
_cell_angle_beta 103.952(3)
_cell_angle_gamma 98.491(2)
_cell_formula_units_Z 1
_cell_length_a 10.295(3)
_cell_length_b 15.211(4)
_cell_length_c 15.710(4)
_cell_measurement_reflns_used 6803
_cell_measurement_temperature 93
_cell_measurement_theta_max 27.54
_cell_measurement_theta_min 3.12
_cell_volume 2325.7(11)
_computing_cell_refinement CrystalClear
_computing_data_collection 'CrystalClear (Rigaku Inc., 2008)'
_computing_data_reduction CrystalClear
_computing_molecular_graphics 'CrystalStructure 4.2.5'
_computing_publication_material 'CrystalStructure 4.2.5 (Rigaku, 2017)'
_computing_structure_refinement 'SHELXL Version 2014/7 (Sheldrick, 2008)'
_computing_structure_solution 'SIR92 (Altomare, et al., 1994)'
_diffrn_ambient_temperature 93
_diffrn_detector_area_resol_mean 7.314
_diffrn_measured_fraction_theta_full 0.973
_diffrn_measured_fraction_theta_max 0.973
_diffrn_measurement_device_type 'Rigaku Saturn70'
_diffrn_measurement_method \w
_diffrn_radiation_type 'Mo K\a'
_diffrn_radiation_wavelength 0.71075
_diffrn_reflns_av_R_equivalents 0.0198
_diffrn_reflns_Laue_measured_fraction_full 0.973
_diffrn_reflns_Laue_measured_fraction_max 0.973
_diffrn_reflns_limit_h_max 12
_diffrn_reflns_limit_h_min -12
_diffrn_reflns_limit_k_max 17
_diffrn_reflns_limit_k_min -16
_diffrn_reflns_limit_l_max 18
_diffrn_reflns_limit_l_min -18
_diffrn_reflns_number 15622
_diffrn_reflns_point_group_measured_fraction_full 0.973
_diffrn_reflns_point_group_measured_fraction_max 0.973
_diffrn_reflns_theta_full 24.999
_diffrn_reflns_theta_max 24.999
_diffrn_reflns_theta_min 4.011
_diffrn_standards_number 0
_exptl_absorpt_coefficient_mu 1.276
_exptl_absorpt_correction_T_max 0.932
_exptl_absorpt_correction_T_min 0.744
_exptl_absorpt_correction_type multi-scan
_exptl_absorpt_process_details 'REQAB (Rigaku, 1998)'
_exptl_crystal_colour dark_brown
_exptl_crystal_density_diffrn 1.727
_exptl_crystal_density_method 'not measured'
_exptl_crystal_description prism
_exptl_crystal_F_000 1192.00
_exptl_crystal_size_max 0.140
_exptl_crystal_size_mid 0.113
_exptl_crystal_size_min 0.055
_refine_diff_density_max 1.79
_refine_diff_density_min -1.45
_refine_ls_extinction_method none
_refine_ls_goodness_of_fit_ref 1.076
_refine_ls_hydrogen_treatment constr
_refine_ls_number_parameters 607
_refine_ls_number_reflns 7980
_refine_ls_number_restraints 83
_refine_ls_R_factor_all 0.0612
_refine_ls_R_factor_gt 0.0503
_refine_ls_shift/su_max 0.001
_refine_ls_structure_factor_coef Fsqd
_refine_ls_weighting_details 'w = 1/[\s^2^(Fo^2^)+(0.0955P)^2^+6.9050P] where P=(Fo^2^+2Fc^2^)/3'
_refine_ls_weighting_scheme calc
_refine_ls_wR_factor_gt 0.1445
_refine_ls_wR_factor_ref 0.1569
_reflns_Friedel_coverage 0.000
_reflns_number_gt 6458
_reflns_number_total 7980
_reflns_threshold_expression F^2^>2.0\s(F^2^)
_cod_data_source_file c7qm00534b2.cif
_cod_data_source_block Ru-mCl-TCNQOMe-DCM_TCE
_cod_original_cell_volume 2325.8(10)
_cod_database_code 1553706

loop_
_space_group_symop_id
_space_group_symop_operation_xyz
1 +X,+Y,+Z
2 -X,-Y,-Z

loop_
_atom_site_label
_atom_site_type_symbol
_atom_site_fract_x
_atom_site_fract_y
_atom_site_fract_z
_atom_site_U_iso_or_equiv
_atom_site_adp_type
_atom_site_occupancy
_atom_site_site_symmetry_order
_atom_site_calc_flag
_atom_site_refinement_flags_posn
_atom_site_refinement_flags_adp
_atom_site_refinement_flags_occupancy
Ru1 Ru 0.51346(4) 0.92846(2) 0.47685(3) 0.01922(14) Uani 1 1 d . . .
Ru2 Ru 0.49791(4) 0.52967(3) 0.07015(2) 0.01889(14) Uani 1 1 d . . .
Cl1 Cl -0.1458(6) 0.6761(4) 0.4836(4) 0.0650(15) Uani 0.58 1 d . . P
Cl1A Cl -0.1565(7) 0.6799(5) 0.4341(5) 0.0621(19) Uani 0.42 1 d . . P
Cl2 Cl 0.9054(4) 0.8212(2) 0.8812(2) 0.0531(8) Uani 0.55 1 d . . P
Cl2A Cl 0.8172(5) 0.8079(3) 0.9129(3) 0.0540(11) Uani 0.45 1 d . . P
Cl3 Cl -0.21158(16) 0.27499(12) -0.27348(12) 0.0489(4) Uani 1 1 d . . .
Cl4 Cl 0.6355(2) 0.17440(19) 0.31692(18) 0.0925(10) Uani 1 1 d . U .
Cl5 Cl 0.7096(5) 0.8284(3) 0.0378(3) 0.0843(13) Uani 0.6 1 d . . P
Cl6 Cl 0.8946(4) 0.9436(3) 0.1920(3) 0.0742(10) Uani 0.6 1 d . . P
Cl7 Cl 0.8704(7) 0.8601(4) 0.1876(5) 0.0786(18) Uani 0.4 1 d . . P
Cl8 Cl 0.8242(5) 0.7797(3) 0.3039(3) 0.0844(12) Uani 0.6 1 d . . P
Cl9 Cl 0.6068(2) 0.85120(14) 0.22881(16) 0.0676(6) Uani 1 1 d . . .
Cl10 Cl 0.9630(3) 0.3202(2) 0.2796(3) 0.0513(8) Uani 0.53 1 d . . P
Cl11 Cl 1.1312(3) 0.4964(2) 0.2960(3) 0.0415(8) Uani 0.47 1 d . . P
Cl12 Cl 0.8033(3) 0.49104(19) 0.26851(19) 0.0881(8) Uani 1 1 d . . .
Cl13 Cl 0.8294(3) 0.4186(2) 0.4309(2) 0.0764(8) Uani 0.8 1 d . . P
O1 O 0.3292(4) 0.8810(2) 0.4947(2) 0.0241(8) Uani 1 1 d . . .
O2 O 0.3061(4) 1.0216(2) 0.5421(2) 0.0251(8) Uani 1 1 d . . .
O3 O 0.6092(3) 0.9223(2) 0.6045(2) 0.0231(8) Uani 1 1 d . . .
O4 O 0.5795(4) 1.0624(2) 0.6489(2) 0.0237(8) Uani 1 1 d . . .
O5 O 0.2946(4) 0.4742(2) 0.0401(2) 0.0240(8) Uani 1 1 d . . .
O6 O 0.2972(4) 0.4165(3) -0.0984(2) 0.0265(8) Uani 1 1 d . . .
O7 O 0.5418(4) 0.4120(3) 0.1114(2) 0.0269(8) Uani 1 1 d . U .
O8 O 0.5444(4) 0.3529(2) -0.0270(2) 0.0279(8) Uani 1 1 d . U .
O9 O 0.4390(4) 0.4363(2) 0.3204(2) 0.0280(8) Uani 1 1 d . . .
N1 N 0.5354(4) 0.7879(3) 0.4332(3) 0.0235(9) Uani 1 1 d . . .
N2 N 0.4927(4) 0.5845(3) 0.2094(3) 0.0241(9) Uani 1 1 d . . .
C1 C 0.2628(5) 0.9370(3) 0.5233(4) 0.0253(11) Uani 1 1 d . . .
C2 C 0.1301(5) 0.9020(4) 0.5378(4) 0.0300(12) Uani 1 1 d . . .
C3 C 0.0624(6) 0.8150(4) 0.4993(6) 0.0481(18) Uani 1 1 d . . .
H3 H 0.1013 0.7766 0.4639 0.058 Uiso 1 1 calc R U .
C4 C -0.0625(7) 0.7855(5) 0.5133(7) 0.066(3) Uani 1 1 d . . .
C5 C -0.1203(7) 0.8384(5) 0.5658(6) 0.053(2) Uani 1 1 d . . .
H5 H -0.2059 0.8159 0.5752 0.063 Uiso 1 1 calc R U .
C6 C -0.0516(6) 0.9253(5) 0.6049(5) 0.0440(16) Uani 1 1 d . . .
H6 H -0.0905 0.9627 0.6412 0.053 Uiso 1 1 calc R U .
C7 C 0.0728(6) 0.9576(4) 0.5913(4) 0.0328(13) Uani 1 1 d . . .
H7 H 0.1194 1.0171 0.6179 0.039 Uiso 1 1 calc R U .
C8 C 0.6241(5) 0.9909(3) 0.6648(3) 0.0220(11) Uani 1 1 d . . .
C9 C 0.6979(5) 0.9880(4) 0.7576(4) 0.0266(12) Uani 1 1 d . . .
C10 C 0.7415(8) 0.9114(5) 0.7794(5) 0.057(2) Uani 1 1 d . . .
H10 H 0.7245 0.8589 0.7355 0.069 Uiso 1 1 calc R U .
C11 C 0.8101(10) 0.9114(5) 0.8654(6) 0.079(3) Uani 1 1 d . . .
C12 C 0.8360(8) 0.9853(5) 0.9306(5) 0.0524(19) Uani 1 1 d . . .
H12 H 0.8797 0.9825 0.9905 0.063 Uiso 1 1 calc R U .
C13 C 0.7976(7) 1.0639(5) 0.9081(4) 0.0441(16) Uani 1 1 d . . .
H13 H 0.8189 1.1170 0.9519 0.053 Uiso 1 1 calc R U .
C14 C 0.7282(6) 1.0653(4) 0.8217(4) 0.0353(13) Uani 1 1 d . . .
H14 H 0.7009 1.1193 0.8060 0.042 Uiso 1 1 calc R U .
C15 C 0.2364(5) 0.4296(3) -0.0378(3) 0.0236(11) Uani 1 1 d . . .
C16 C 0.0894(5) 0.3908(4) -0.0575(4) 0.0274(12) Uani 1 1 d . . .
C17 C 0.0156(5) 0.3553(4) -0.1459(4) 0.0285(12) Uani 1 1 d . . .
H17 H 0.0595 0.3556 -0.1926 0.034 Uiso 1 1 calc R U .
C18 C -0.1207(6) 0.3202(4) -0.1640(4) 0.0346(13) Uani 1 1 d . . .
C19 C -0.1891(6) 0.3219(4) -0.0978(5) 0.0422(16) Uani 1 1 d . . .
H19 H -0.2844 0.2997 -0.1120 0.051 Uiso 1 1 calc R U .
C20 C -0.1155(6) 0.3566(4) -0.0107(5) 0.0408(15) Uani 1 1 d . . .
H20 H -0.1602 0.3567 0.0357 0.049 Uiso 1 1 calc R U .
C21 C 0.0230(6) 0.3912(4) 0.0095(4) 0.0356(14) Uani 1 1 d . . .
H21 H 0.0724 0.4153 0.0694 0.043 Uiso 1 1 calc R U .
C22 C 0.5548(6) 0.3488(4) 0.0551(4) 0.0305(11) Uani 1 1 d . U .
C23 C 0.5837(7) 0.2639(5) 0.0874(5) 0.0453(14) Uani 1 1 d . U .
C24 C 0.6005(6) 0.2587(5) 0.1763(5) 0.0478(15) Uani 1 1 d . U .
H24 H 0.5991 0.3103 0.2170 0.057 Uiso 1 1 calc R U .
C25 C 0.6194(8) 0.1797(6) 0.2059(6) 0.0638(18) Uani 1 1 d . U .
C26 C 0.6270(11) 0.1055(7) 0.1514(8) 0.089(2) Uani 1 1 d . U .
H26 H 0.6428 0.0517 0.1735 0.107 Uiso 1 1 calc R U .
C27 C 0.6108(13) 0.1103(7) 0.0608(8) 0.096(2) Uani 1 1 d . U .
H27 H 0.6147 0.0589 0.0207 0.115 Uiso 1 1 calc R U .
C28 C 0.5893(11) 0.1895(6) 0.0293(7) 0.081(2) Uani 1 1 d . U .
H28 H 0.5786 0.1923 -0.0320 0.097 Uiso 1 1 calc R U .
C29 C 0.5221(5) 0.7124(3) 0.4067(3) 0.0181(10) Uani 1 1 d . . .
C30 C 0.5047(5) 0.6197(3) 0.3758(3) 0.0201(10) Uani 1 1 d . . .
C31 C 0.4957(5) 0.5966(3) 0.2842(3) 0.0207(10) Uani 1 1 d . . .
C32 C 0.5038(5) 0.5595(3) 0.4375(3) 0.0189(10) Uani 1 1 d . . .
C33 C 0.4691(5) 0.4637(3) 0.4092(3) 0.0210(10) Uani 1 1 d . . .
C34 C 0.4657(5) 0.4073(3) 0.4704(3) 0.0210(10) Uani 1 1 d . . .
H34 H 0.4419 0.3440 0.4502 0.025 Uiso 1 1 calc R U .
C35 C 0.3728(8) 0.3450(4) 0.2852(4) 0.0442(17) Uani 1 1 d . . .
H35A H 0.3570 0.3342 0.2203 0.053 Uiso 1 1 calc R U .
H35B H 0.4305 0.3042 0.3110 0.053 Uiso 1 1 calc R U .
H35C H 0.2854 0.3338 0.3001 0.053 Uiso 1 1 calc R U .
C36 C 0.8083(14) 0.8318(10) 0.1451(9) 0.047(3) Uiso 0.6 1 d . . P
C37 C 0.7226(8) 0.7896(5) 0.1963(5) 0.0550(19) Uani 1 1 d . . .
C38 C 0.934(3) 0.4214(18) 0.2356(18) 0.027(6) Uiso 0.2 1 d . . P
C39 C 1.0292(11) 0.4282(8) 0.3458(9) 0.022(3) Uani 0.4 1 d . . P
C40 C 0.9184(11) 0.4780(8) 0.3663(8) 0.018(2) Uani 0.4 1 d . . P
C41 C 0.7784(13) 0.4492(9) 0.3724(9) 0.024(3) Uiso 0.4 1 d . . P

loop_
_atom_site_aniso_label
_atom_site_aniso_U_11
_atom_site_aniso_U_22
_atom_site_aniso_U_33
_atom_site_aniso_U_23
_atom_site_aniso_U_13
_atom_site_aniso_U_12
Ru1 0.0183(2) 0.0136(2) 0.0254(2) 0.00093(17) 0.00673(17) 0.00240(16)
Ru2 0.0188(2) 0.0226(2) 0.0156(2) 0.00206(16) 0.00755(16) 0.00110(16)
Cl1 0.036(2) 0.040(2) 0.118(4) 0.002(3) 0.035(3) -0.0099(15)
Cl1A 0.024(2) 0.041(3) 0.113(6) -0.004(4) 0.019(4) -0.0053(18)
Cl2 0.063(2) 0.0444(18) 0.0448(18) 0.0059(14) -0.0062(16) 0.0218(16)
Cl2A 0.080(3) 0.036(2) 0.0330(19) 0.0092(15) -0.011(2) 0.0109(19)
Cl3 0.0282(8) 0.0497(10) 0.0539(10) 0.0050(8) -0.0075(7) -0.0052(7)
Cl4 0.0527(12) 0.1121(19) 0.1046(18) 0.0896(16) -0.0136(12) -0.0149(12)
Cl5 0.092(3) 0.093(3) 0.054(2) 0.0183(19) 0.0161(19) -0.024(2)
Cl6 0.072(2) 0.073(3) 0.074(2) -0.0075(19) 0.0357(19) -0.0094(19)
Cl7 0.070(4) 0.058(4) 0.105(5) -0.025(3) 0.052(4) -0.007(3)
Cl8 0.111(3) 0.094(3) 0.064(2) 0.023(2) 0.028(2) 0.051(3)
Cl9 0.0654(13) 0.0527(11) 0.0903(15) -0.0089(10) 0.0473(12) 0.0029(9)
Cl10 0.0276(14) 0.0325(16) 0.085(2) -0.0076(15) 0.0096(15) 0.0043(12)
Cl11 0.0133(13) 0.0352(17) 0.081(2) 0.0333(17) 0.0096(14) 0.0033(11)
Cl12 0.0670(15) 0.0896(18) 0.0929(18) 0.0151(14) -0.0060(13) 0.0140(13)
Cl13 0.0507(15) 0.087(2) 0.083(2) 0.0082(16) 0.0098(14) 0.0025(13)
O1 0.0197(18) 0.0181(18) 0.033(2) 0.0024(15) 0.0055(15) 0.0033(14)
O2 0.0219(18) 0.0197(19) 0.034(2) 0.0007(15) 0.0107(16) 0.0042(15)
O3 0.0213(18) 0.0157(18) 0.0309(19) 0.0011(15) 0.0062(15) 0.0028(14)
O4 0.0245(19) 0.0178(19) 0.0276(19) 0.0013(15) 0.0065(15) 0.0032(14)
O5 0.0218(18) 0.029(2) 0.0209(18) 0.0018(15) 0.0096(15) 0.0007(15)
O6 0.0204(18) 0.035(2) 0.0225(18) -0.0004(16) 0.0074(15) 0.0008(15)
O7 0.030(2) 0.030(2) 0.0237(18) 0.0091(15) 0.0104(15) 0.0057(16)
O8 0.034(2) 0.027(2) 0.0297(19) 0.0066(16) 0.0198(16) 0.0058(16)
O9 0.047(2) 0.0177(19) 0.0159(17) -0.0028(14) 0.0083(16) -0.0013(16)
N1 0.028(2) 0.020(2) 0.023(2) 0.0031(18) 0.0070(18) 0.0057(18)
N2 0.029(2) 0.027(2) 0.019(2) 0.0057(18) 0.0116(18) 0.0036(18)
C1 0.021(3) 0.022(3) 0.033(3) 0.009(2) 0.004(2) 0.003(2)
C2 0.020(3) 0.029(3) 0.044(3) 0.013(3) 0.009(2) 0.006(2)
C3 0.021(3) 0.028(3) 0.093(6) 0.006(3) 0.014(3) 0.004(2)
C4 0.023(3) 0.029(4) 0.142(8) 0.013(4) 0.020(4) 0.002(3)
C5 0.028(3) 0.042(4) 0.099(6) 0.032(4) 0.026(4) 0.010(3)
C6 0.030(3) 0.054(4) 0.062(4) 0.028(3) 0.022(3) 0.019(3)
C7 0.025(3) 0.034(3) 0.044(3) 0.015(3) 0.013(3) 0.008(2)
C8 0.018(2) 0.017(3) 0.031(3) 0.003(2) 0.007(2) 0.0007(19)
C9 0.022(3) 0.025(3) 0.028(3) 0.000(2) 0.003(2) 0.000(2)
C10 0.074(5) 0.026(3) 0.049(4) -0.009(3) -0.022(4) 0.018(3)
C11 0.098(7) 0.038(4) 0.065(5) -0.004(4) -0.045(5) 0.024(4)
C12 0.059(5) 0.040(4) 0.041(4) 0.008(3) -0.015(3) 0.004(3)
C13 0.050(4) 0.042(4) 0.034(3) -0.003(3) 0.005(3) 0.010(3)
C14 0.040(3) 0.027(3) 0.038(3) 0.005(3) 0.008(3) 0.011(3)
C15 0.021(3) 0.024(3) 0.026(3) 0.006(2) 0.008(2) 0.001(2)
C16 0.024(3) 0.024(3) 0.035(3) 0.003(2) 0.010(2) 0.004(2)
C17 0.022(3) 0.023(3) 0.039(3) 0.002(2) 0.007(2) 0.002(2)
C18 0.023(3) 0.029(3) 0.046(4) 0.002(3) 0.001(3) 0.005(2)
C19 0.021(3) 0.031(3) 0.071(5) 0.001(3) 0.015(3) -0.003(2)
C20 0.029(3) 0.035(3) 0.064(4) 0.003(3) 0.026(3) 0.005(3)
C21 0.024(3) 0.037(3) 0.045(4) -0.001(3) 0.016(3) 0.000(2)
C22 0.028(3) 0.033(3) 0.039(3) 0.014(2) 0.022(2) 0.006(2)
C23 0.052(3) 0.041(3) 0.066(3) 0.030(3) 0.040(3) 0.023(3)
C24 0.028(3) 0.058(4) 0.070(4) 0.042(3) 0.019(3) 0.009(3)
C25 0.044(4) 0.074(4) 0.097(4) 0.063(4) 0.033(3) 0.020(3)
C26 0.105(5) 0.076(4) 0.137(5) 0.074(4) 0.080(5) 0.046(4)
C27 0.148(6) 0.063(4) 0.134(5) 0.053(4) 0.104(5) 0.058(4)
C28 0.131(6) 0.054(4) 0.103(5) 0.043(3) 0.086(5) 0.045(4)
C29 0.020(2) 0.021(3) 0.016(2) 0.005(2) 0.0066(19) 0.0060(19)
C30 0.022(3) 0.021(3) 0.017(2) 0.003(2) 0.0052(19) 0.005(2)
C31 0.019(2) 0.016(3) 0.026(3) 0.005(2) 0.006(2) 0.0018(19)
C32 0.021(2) 0.019(3) 0.018(2) 0.0051(19) 0.0059(19) 0.0034(19)
C33 0.025(3) 0.021(3) 0.015(2) -0.0009(19) 0.004(2) 0.003(2)
C34 0.031(3) 0.014(2) 0.016(2) -0.0011(19) 0.006(2) 0.001(2)
C35 0.070(5) 0.024(3) 0.030(3) -0.008(3) 0.013(3) -0.008(3)
C37 0.061(5) 0.041(4) 0.066(5) -0.002(4) 0.029(4) 0.012(3)
C39 0.005(5) 0.011(6) 0.048(8) 0.007(5) 0.001(5) 0.001(4)
C40 0.009(5) 0.011(6) 0.028(6) 0.001(5) -0.004(5) 0.004(4)

loop_
_atom_type_symbol
_atom_type_description
_atom_type_scat_dispersion_real
_atom_type_scat_dispersion_imag
_atom_type_scat_source
C C 0.0033 0.0016
;
International Tables for Crystallography
(Vol. C, Tables 4.2.6.8 and 6.1.1.4)
;
H H 0.0000 0.0000
;
International Tables for Crystallography
(Vol. C, Table 6.1.1.4)
;
N N 0.0061 0.0033
;
International Tables for Crystallography
(Vol. C, Tables 4.2.6.8 and 6.1.1.4)
;
O O 0.0106 0.0060
;
International Tables for Crystallography
(Vol. C, Tables 4.2.6.8 and 6.1.1.4)
;
Cl Cl 0.1484 0.1585
;
International Tables for Crystallography
(Vol. C, Tables 4.2.6.8 and 6.1.1.4)
;
Ru Ru -1.2594 0.8363
;
International Tables for Crystallography
(Vol. C, Tables 4.2.6.8 and 6.1.1.4)
;

loop_
_geom_angle_atom_site_label_1
_geom_angle_atom_site_label_2
_geom_angle_atom_site_label_3
_geom_angle
_geom_angle_site_symmetry_1
_geom_angle_site_symmetry_3
O2 Ru1 O4 89.96(15) 2_676 2_676
O2 Ru1 O1 178.42(14) 2_676 .
O4 Ru1 O1 89.08(15) 2_676 .
O2 Ru1 O3 89.30(15) 2_676 .
O4 Ru1 O3 178.68(13) 2_676 .
O1 Ru1 O3 91.63(14) . .
O2 Ru1 N1 91.69(15) 2_676 .
O4 Ru1 N1 90.72(15) 2_676 .
O1 Ru1 N1 89.58(15) . .
O3 Ru1 N1 90.40(15) . .
O2 Ru1 Ru1 89.70(10) 2_676 2_676
O4 Ru1 Ru1 89.64(10) 2_676 2_676
O1 Ru1 Ru1 89.03(10) . 2_676
O3 Ru1 Ru1 89.26(10) . 2_676
N1 Ru1 Ru1 178.57(12) . 2_676
O5 Ru2 O7 88.60(15) . .
O5 Ru2 O8 91.83(15) . 2_665
O7 Ru2 O8 179.00(14) . 2_665
O5 Ru2 O6 178.82(14) . 2_665
O7 Ru2 O6 90.88(15) . 2_665
O8 Ru2 O6 88.67(15) 2_665 2_665
O5 Ru2 N2 89.77(15) . .
O7 Ru2 N2 89.46(15) . .
O8 Ru2 N2 91.44(15) 2_665 .
O6 Ru2 N2 91.28(15) 2_665 .
O5 Ru2 Ru2 89.61(10) . 2_665
O7 Ru2 Ru2 89.13(10) . 2_665
O8 Ru2 Ru2 89.97(10) 2_665 2_665
O6 Ru2 Ru2 89.32(10) 2_665 2_665
N2 Ru2 Ru2 178.48(11) . 2_665
Cl1A Cl1 C4 90.1(10) . .
Cl1 Cl1A C4 65.6(9) . .
Cl2A Cl2 C11 72.8(5) . .
Cl2 Cl2A C11 70.7(5) . .
C36 Cl5 Cl7 10.3(5) . .
Cl7 Cl6 C36 24.7(5) . .
C36 Cl7 Cl6 116.1(14) . .
C36 Cl7 C37 55.0(10) . .
Cl6 Cl7 C37 129.4(5) . .
C36 Cl7 Cl8 99.6(11) . .
Cl6 Cl7 Cl8 126.6(4) . .
C37 Cl7 Cl8 47.6(3) . .
C36 Cl7 Cl5 22.2(10) . .
Cl6 Cl7 Cl5 95.6(5) . .
C37 Cl7 Cl5 73.9(4) . .
Cl8 Cl7 Cl5 120.6(3) . .
C37 Cl8 Cl7 46.7(3) . .
C39 Cl10 C38 58.7(9) . .
C39 Cl11 C38 53.1(8) . .
C40 Cl12 C41 47.6(6) . .
C40 Cl12 C38 71.6(9) . .
C41 Cl12 C38 102.6(9) . .
C41 Cl13 C40 56.0(8) . .
C1 O1 Ru1 118.7(3) . .
C1 O2 Ru1 119.1(3) . 2_676
C8 O3 Ru1 118.6(3) . .
C8 O4 Ru1 119.4(3) . 2_676
C15 O5 Ru2 118.7(3) . .
C15 O6 Ru2 118.6(3) . 2_665
C22 O7 Ru2 118.9(3) . .
C22 O8 Ru2 117.5(3) . 2_665
C33 O9 C35 117.9(4) . .
C29 N1 Ru1 167.9(4) . .
C31 N2 Ru2 166.7(4) . .
O2 C1 O1 123.5(5) . .
O2 C1 C2 118.0(5) . .
O1 C1 C2 118.4(5) . .
C3 C2 C7 120.2(5) . .
C3 C2 C1 120.5(5) . .
C7 C2 C1 119.4(5) . .
C4 C3 C2 118.6(7) . .
C4 C3 H3 120.7 . .
C2 C3 H3 120.7 . .
C5 C4 C3 122.3(7) . .
C5 C4 Cl1 113.3(6) . .
C3 C4 Cl1 123.6(6) . .
C5 C4 Cl1A 124.4(6) . .
C3 C4 Cl1A 111.9(7) . .
Cl1 C4 Cl1A 24.3(3) . .
C4 C5 C6 118.9(6) . .
C4 C5 H5 120.5 . .
C6 C5 H5 120.5 . .
C7 C6 C5 120.4(6) . .
C7 C6 H6 119.8 . .
C5 C6 H6 119.8 . .
C6 C7 C2 119.6(6) . .
C6 C7 H7 120.2 . .
C2 C7 H7 120.2 . .
O4 C8 O3 123.1(5) . .
O4 C8 C9 118.1(4) . .
O3 C8 C9 118.9(4) . .
C10 C9 C14 119.9(5) . .
C10 C9 C8 120.7(5) . .
C14 C9 C8 119.4(5) . .
C9 C10 C11 119.0(6) . .
C9 C10 H10 120.5 . .
C11 C10 H10 120.5 . .
C12 C11 C10 122.3(7) . .
C12 C11 Cl2 120.3(6) . .
C10 C11 Cl2 115.2(6) . .
C12 C11 Cl2A 111.1(7) . .
C10 C11 Cl2A 122.7(6) . .
Cl2 C11 Cl2A 36.5(2) . .
C11 C12 C13 118.9(6) . .
C11 C12 H12 120.6 . .
C13 C12 H12 120.6 . .
C12 C13 C14 119.6(6) . .
C12 C13 H13 120.2 . .
C14 C13 H13 120.2 . .
C13 C14 C9 120.2(6) . .
C13 C14 H14 119.9 . .
C9 C14 H14 119.9 . .
O6 C15 O5 123.8(5) . .
O6 C15 C16 118.9(5) . .
O5 C15 C16 117.3(5) . .
C21 C16 C17 119.5(5) . .
C21 C16 C15 121.2(5) . .
C17 C16 C15 119.3(5) . .
C18 C17 C16 119.1(5) . .
C18 C17 H17 120.4 . .
C16 C17 H17 120.4 . .
C17 C18 C19 121.9(6) . .
C17 C18 Cl3 119.1(5) . .
C19 C18 Cl3 119.0(5) . .
C20 C19 C18 118.6(5) . .
C20 C19 H19 120.7 . .
C18 C19 H19 120.7 . .
C19 C20 C21 120.5(6) . .
C19 C20 H20 119.7 . .
C21 C20 H20 119.7 . .
C16 C21 C20 120.2(6) . .
C16 C21 H21 119.9 . .
C20 C21 H21 119.9 . .
O7 C22 O8 124.5(5) . .
O7 C22 C23 117.2(5) . .
O8 C22 C23 118.4(5) . .
C28 C23 C24 119.3(7) . .
C28 C23 C22 121.0(7) . .
C24 C23 C22 119.6(6) . .
C25 C24 C23 120.2(8) . .
C25 C24 H24 119.9 . .
C23 C24 H24 119.9 . .
C26 C25 C24 122.2(9) . .
C26 C25 Cl4 118.6(6) . .
C24 C25 Cl4 119.2(8) . .
C25 C26 C27 117.9(8) . .
C25 C26 H26 121.1 . .
C27 C26 H26 121.1 . .
C28 C27 C26 120.6(10) . .
C28 C27 H27 119.7 . .
C26 C27 H27 119.7 . .
C23 C28 C27 119.7(9) . .
C23 C28 H28 120.2 . .
C27 C28 H28 120.2 . .
N1 C29 C30 178.8(5) . .
C29 C30 C31 114.5(4) . .
C29 C30 C32 118.8(4) . .
C31 C30 C32 126.6(5) . .
N2 C31 C30 174.7(5) . .
C34 C32 C30 120.7(5) 2_666 .
C34 C32 C33 117.6(4) 2_666 .
C30 C32 C33 121.7(4) . .
O9 C33 C34 124.9(5) . .
O9 C33 C32 114.7(4) . .
C34 C33 C32 120.4(4) . .
C33 C34 C32 122.0(5) . 2_666
C33 C34 H34 119.0 . .
C32 C34 H34 119.0 2_666 .
O9 C35 H35A 109.5 . .
O9 C35 H35B 109.5 . .
H35A C35 H35B 109.5 . .
O9 C35 H35C 109.5 . .
H35A C35 H35C 109.5 . .
H35B C35 H35C 109.5 . .
Cl7 C36 C37 97.6(13) . .
Cl7 C36 Cl5 147.5(15) . .
C37 C36 Cl5 109.0(9) . .
Cl7 C36 Cl6 39.2(9) . .
C37 C36 Cl6 115.3(9) . .
Cl5 C36 Cl6 110.0(7) . .
C36 C37 Cl9 116.8(7) . .
C36 C37 Cl7 27.4(6) . .
Cl9 C37 Cl7 112.4(4) . .
C36 C37 Cl8 110.6(7) . .
Cl9 C37 Cl8 99.8(4) . .
Cl7 C37 Cl8 85.6(5) . .
C39 C38 Cl10 59.6(9) . .
C39 C38 Cl12 94.3(13) . .
Cl10 C38 Cl12 121.4(14) . .
C39 C38 Cl11 53.2(8) . .
Cl10 C38 Cl11 96.1(12) . .
Cl12 C38 Cl11 108.1(13) . .
C40 C39 C38 82.5(11) . .
C40 C39 Cl11 108.9(8) . .
C38 C39 Cl11 73.8(11) . .
C40 C39 Cl10 113.1(8) . .
C38 C39 Cl10 61.7(10) . .
Cl11 C39 Cl10 111.6(8) . .
C41 C40 C39 134.3(10) . .
C41 C40 Cl12 71.0(7) . .
C39 C40 Cl12 111.5(9) . .
C41 C40 Cl13 39.7(6) . .
C39 C40 Cl13 110.0(8) . .
Cl12 C40 Cl13 109.6(6) . .
Cl13 C41 C40 84.3(9) . .
Cl13 C41 Cl12 143.4(10) . .
C40 C41 Cl12 61.5(7) . .

loop_
_geom_bond_atom_site_label_1
_geom_bond_atom_site_label_2
_geom_bond_distance
_geom_bond_site_symmetry_2
Ru1 O2 2.006(4) 2_676
Ru1 O4 2.010(4) 2_676
Ru1 O1 2.026(4) .
Ru1 O3 2.030(4) .
Ru1 N1 2.219(4) .
Ru1 Ru1 2.2815(9) 2_676
Ru2 O5 2.053(4) .
Ru2 O7 2.056(4) .
Ru2 O8 2.060(4) 2_665
Ru2 O6 2.064(4) 2_665
Ru2 N2 2.253(4) .
Ru2 Ru2 2.2831(9) 2_665
Cl1 Cl1A 0.770(7) .
Cl1 C4 1.704(9) .
Cl1A C4 1.871(11) .
Cl2 Cl2A 1.141(6) .
Cl2 C11 1.810(8) .
Cl2A C11 1.832(9) .
Cl3 C18 1.741(6) .
Cl4 C25 1.725(9) .
Cl5 C36 1.735(14) .
Cl5 Cl7 2.470(9) .
Cl6 Cl7 1.248(7) .
Cl6 C36 1.772(15) .
Cl7 C36 0.824(13) .
Cl7 C37 1.773(10) .
Cl7 Cl8 2.427(8) .
Cl8 C37 1.798(9) .
Cl9 C37 1.749(7) .
Cl10 C39 1.768(13) .
Cl10 C38 1.80(3) .
Cl11 C39 1.755(13) .
Cl11 C38 2.10(3) .
Cl12 C40 1.754(12) .
Cl12 C41 1.887(14) .
Cl12 C38 1.95(3) .
Cl13 C41 1.135(13) .
Cl13 C40 1.768(13) .
O1 C1 1.272(6) .
O2 C1 1.268(6) .
O2 Ru1 2.006(4) 2_676
O3 C8 1.279(6) .
O4 C8 1.272(6) .
O4 Ru1 2.010(4) 2_676
O5 C15 1.276(6) .
O6 C15 1.269(6) .
O6 Ru2 2.064(4) 2_665
O7 C22 1.265(7) .
O8 C22 1.279(7) .
O8 Ru2 2.060(4) 2_665
O9 C33 1.348(6) .
O9 C35 1.428(7) .
N1 C29 1.146(6) .
N2 C31 1.158(7) .
C1 C2 1.473(7) .
C2 C3 1.385(9) .
C2 C7 1.403(8) .
C3 C4 1.376(9) .
C3 H3 0.9500 .
C4 C5 1.374(11) .
C5 C6 1.388(10) .
C5 H5 0.9500 .
C6 C7 1.378(8) .
C6 H6 0.9500 .
C7 H7 0.9500 .
C8 C9 1.482(7) .
C9 C10 1.363(9) .
C9 C14 1.388(8) .
C10 C11 1.365(10) .
C10 H10 0.9500 .
C11 C12 1.364(11) .
C12 C13 1.376(10) .
C12 H12 0.9500 .
C13 C14 1.378(9) .
C13 H13 0.9500 .
C14 H14 0.9500 .
C15 C16 1.482(7) .
C16 C21 1.386(8) .
C16 C17 1.405(8) .
C17 C18 1.372(8) .
C17 H17 0.9500 .
C18 C19 1.389(9) .
C19 C20 1.386(10) .
C19 H19 0.9500 .
C20 C21 1.388(8) .
C20 H20 0.9500 .
C21 H21 0.9500 .
C22 C23 1.492(8) .
C23 C28 1.376(11) .
C23 C24 1.379(10) .
C24 C25 1.369(10) .
C24 H24 0.9500 .
C25 C26 1.349(14) .
C26 C27 1.406(15) .
C26 H26 0.9500 .
C27 C28 1.387(12) .
C27 H27 0.9500 .
C28 H28 0.9500 .
C29 C30 1.401(7) .
C30 C31 1.413(7) .
C30 C32 1.419(7) .
C32 C34 1.409(7) 2_666
C32 C33 1.432(7) .
C33 C34 1.373(7) .
C34 C32 1.409(7) 2_666
C34 H34 0.9500 .
C35 H35A 0.9800 .
C35 H35B 0.9800 .
C35 H35C 0.9800 .
C36 C37 1.465(15) .
C38 C39 1.75(3) .
C39 C40 1.532(16) .
C40 C41 1.473(17) .

loop_
_geom_torsion_atom_site_label_1
_geom_torsion_atom_site_label_2
_geom_torsion_atom_site_label_3
_geom_torsion_atom_site_label_4
_geom_torsion
_geom_torsion_site_symmetry_1
_geom_torsion_site_symmetry_4
C36 Cl6 Cl7 C37 -64.9(13) . .
C36 Cl6 Cl7 Cl8 -126.4(14) . .
C36 Cl6 Cl7 Cl5 8.8(11) . .
Ru1 O2 C1 O1 1.7(7) 2_676 .
Ru1 O2 C1 C2 180.0(4) 2_676 .
Ru1 O1 C1 O2 -0.5(7) . .
Ru1 O1 C1 C2 -178.9(4) . .
O2 C1 C2 C3 164.2(6) . .
O1 C1 C2 C3 -17.4(8) . .
O2 C1 C2 C7 -15.9(8) . .
O1 C1 C2 C7 162.5(5) . .
C7 C2 C3 C4 1.2(10) . .
C1 C2 C3 C4 -178.9(7) . .
C2 C3 C4 C5 -1.7(13) . .
C2 C3 C4 Cl1 -170.4(7) . .
C2 C3 C4 Cl1A 165.4(6) . .
Cl1A Cl1 C4 C5 122.7(11) . .
Cl1A Cl1 C4 C3 -67.7(13) . .
Cl1 Cl1A C4 C5 -69.4(13) . .
Cl1 Cl1A C4 C3 123.8(11) . .
C3 C4 C5 C6 1.1(13) . .
Cl1 C4 C5 C6 170.9(6) . .
Cl1A C4 C5 C6 -164.3(7) . .
C4 C5 C6 C7 -0.2(11) . .
C5 C6 C7 C2 -0.2(10) . .
C3 C2 C7 C6 -0.3(9) . .
C1 C2 C7 C6 179.8(5) . .
Ru1 O4 C8 O3 -2.2(6) 2_676 .
Ru1 O4 C8 C9 177.1(3) 2_676 .
Ru1 O3 C8 O4 1.4(6) . .
Ru1 O3 C8 C9 -178.0(3) . .
O4 C8 C9 C10 176.4(6) . .
O3 C8 C9 C10 -4.2(8) . .
O4 C8 C9 C14 -6.6(8) . .
O3 C8 C9 C14 172.8(5) . .
C14 C9 C10 C11 2.5(12) . .
C8 C9 C10 C11 179.5(8) . .
C9 C10 C11 C12 0.4(16) . .
C9 C10 C11 Cl2 -162.7(7) . .
C9 C10 C11 Cl2A 156.2(7) . .
Cl2A Cl2 C11 C12 85.0(10) . .
Cl2A Cl2 C11 C10 -111.6(9) . .
Cl2 Cl2A C11 C12 -112.8(8) . .
Cl2 Cl2A C11 C10 89.0(10) . .
C10 C11 C12 C13 -3.3(16) . .
Cl2 C11 C12 C13 159.0(7) . .
Cl2A C11 C12 C13 -161.6(7) . .
C11 C12 C13 C14 3.3(13) . .
C12 C13 C14 C9 -0.5(11) . .
C10 C9 C14 C13 -2.5(10) . .
C8 C9 C14 C13 -179.5(6) . .
Ru2 O6 C15 O5 -0.2(7) 2_665 .
Ru2 O6 C15 C16 -179.7(3) 2_665 .
Ru2 O5 C15 O6 0.7(7) . .
Ru2 O5 C15 C16 -179.7(3) . .
O6 C15 C16 C21 170.2(5) . .
O5 C15 C16 C21 -9.3(8) . .
O6 C15 C16 C17 -11.7(8) . .
O5 C15 C16 C17 168.8(5) . .
C21 C16 C17 C18 -1.2(8) . .
C15 C16 C17 C18 -179.4(5) . .
C16 C17 C18 C19 2.6(9) . .
C16 C17 C18 Cl3 -179.3(4) . .
C17 C18 C19 C20 -2.9(9) . .
Cl3 C18 C19 C20 179.0(5) . .
C18 C19 C20 C21 1.8(9) . .
C17 C16 C21 C20 0.2(9) . .
C15 C16 C21 C20 178.3(5) . .
C19 C20 C21 C16 -0.5(9) . .
Ru2 O7 C22 O8 1.1(7) . .
Ru2 O7 C22 C23 -178.7(4) . .
Ru2 O8 C22 O7 -0.5(7) 2_665 .
Ru2 O8 C22 C23 179.2(4) 2_665 .
O7 C22 C23 C28 175.2(7) . .
O8 C22 C23 C28 -4.6(10) . .
O7 C22 C23 C24 -2.7(9) . .
O8 C22 C23 C24 177.5(6) . .
C28 C23 C24 C25 -1.6(11) . .
C22 C23 C24 C25 176.3(6) . .
C23 C24 C25 C26 2.3(12) . .
C23 C24 C25 Cl4 -178.2(5) . .
C24 C25 C26 C27 -1.9(15) . .
Cl4 C25 C26 C27 178.7(8) . .
C25 C26 C27 C28 0.7(17) . .
C24 C23 C28 C27 0.5(14) . .
C22 C23 C28 C27 -177.4(9) . .
C26 C27 C28 C23 -0.1(17) . .
C29 C30 C32 C34 -6.8(7) . 2_666
C31 C30 C32 C34 170.2(5) . 2_666
C29 C30 C32 C33 171.8(5) . .
C31 C30 C32 C33 -11.2(8) . .
C35 O9 C33 C34 13.3(8) . .
C35 O9 C33 C32 -165.3(5) . .
C34 C32 C33 O9 179.1(4) 2_666 .
C30 C32 C33 O9 0.4(7) . .
C34 C32 C33 C34 0.4(8) 2_666 .
C30 C32 C33 C34 -178.3(5) . .
O9 C33 C34 C32 -178.9(5) . 2_666
C32 C33 C34 C32 -0.4(9) . 2_666
Cl6 Cl7 C36 C37 -121.3(8) . .
Cl8 Cl7 C36 C37 17.8(9) . .
Cl5 Cl7 C36 C37 -145(3) . .
Cl6 Cl7 C36 Cl5 24(3) . .
C37 Cl7 C36 Cl5 145(3) . .
Cl8 Cl7 C36 Cl5 163(2) . .
C37 Cl7 C36 Cl6 121.3(8) . .
Cl8 Cl7 C36 Cl6 139.1(9) . .
Cl5 Cl7 C36 Cl6 -24(3) . .
Cl7 Cl5 C36 C37 143(3) . .
Cl7 Cl5 C36 Cl6 16(2) . .
Cl7 Cl6 C36 C37 69.6(12) . .
Cl7 Cl6 C36 Cl5 -166.7(17) . .
Cl7 C36 C37 Cl9 87.4(13) . .
Cl5 C36 C37 Cl9 -73.5(10) . .
Cl6 C36 C37 Cl9 50.7(11) . .
Cl5 C36 C37 Cl7 -160.9(18) . .
Cl6 C36 C37 Cl7 -36.7(9) . .
Cl7 C36 C37 Cl8 -25.7(14) . .
Cl5 C36 C37 Cl8 173.3(6) . .
Cl6 C36 C37 Cl8 -62.4(9) . .
Cl6 Cl7 C37 C36 96.9(16) . .
Cl8 Cl7 C37 C36 -155.9(13) . .
Cl5 Cl7 C37 C36 13.1(12) . .
C36 Cl7 C37 Cl9 -105.2(13) . .
Cl6 Cl7 C37 Cl9 -8.3(10) . .
Cl8 Cl7 C37 Cl9 98.8(5) . .
Cl5 Cl7 C37 Cl9 -92.2(5) . .
C36 Cl7 C37 Cl8 155.9(13) . .
Cl6 Cl7 C37 Cl8 -107.1(8) . .
Cl5 Cl7 C37 Cl8 169.0(3) . .
Cl7 Cl8 C37 C36 11.6(6) . .
Cl7 Cl8 C37 Cl9 -112.0(5) . .
C39 Cl10 C38 Cl12 -75.2(15) . .
C39 Cl10 C38 Cl11 40.4(7) . .
Cl10 C38 C39 C40 -121.4(9) . .
Cl12 C38 C39 C40 2.7(10) . .
Cl11 C38 C39 C40 112.2(8) . .
Cl10 C38 C39 Cl11 126.3(8) . .
Cl12 C38 C39 Cl11 -109.5(10) . .
Cl12 C38 C39 Cl10 124.2(12) . .
Cl11 C38 C39 Cl10 -126.3(8) . .
C38 Cl11 C39 C40 -75.9(12) . .
C38 Cl11 C39 Cl10 49.7(10) . .
C38 Cl10 C39 C40 66.9(13) . .
C38 Cl10 C39 Cl11 -56.3(11) . .
C38 C39 C40 C41 80.7(17) . .
Cl11 C39 C40 C41 150.6(12) . .
Cl10 C39 C40 C41 25.9(19) . .
C38 C39 C40 Cl12 -3.3(12) . .
Cl11 C39 C40 Cl12 66.7(10) . .
Cl10 C39 C40 Cl12 -58.0(11) . .
C38 C39 C40 Cl13 118.5(11) . .
Cl11 C39 C40 Cl13 -171.6(6) . .
Cl10 C39 C40 Cl13 63.8(11) . .
C38 Cl12 C40 C41 -128.1(11) . .
C41 Cl12 C40 C39 131.2(11) . .
C38 Cl12 C40 C39 3.1(11) . .
C41 Cl12 C40 Cl13 9.2(6) . .
C38 Cl12 C40 Cl13 -118.9(10) . .
C41 Cl13 C40 C39 -136.6(12) . .
C41 Cl13 C40 Cl12 -13.7(9) . .
C40 Cl13 C41 Cl12 20.3(13) . .
C39 C40 C41 Cl13 64.5(16) . .
Cl12 C40 C41 Cl13 166.4(9) . .
C39 C40 C41 Cl12 -101.8(15) . .
Cl13 C40 C41 Cl12 -166.4(9) . .
C40 Cl12 C41 Cl13 -23.2(14) . .
C38 Cl12 C41 Cl13 26.7(19) . .
C38 Cl12 C41 C40 49.9(10) . .
